data_4066576
loop_
_publ_author_name
'Alvarez, M. Angeles'
'Amor, Inmaculada'
'Garc\'ia, M. Esther'
'Garc\'ia-Viv\'o, Daniel'
'Ruiz, Miguel A.'
'Su\'arez, Jaime'

_publ_section_title
;
 Structure, Bonding, and Reactivity of Binuclear Complexes Having
 Asymmetric Trigonal Phosphinidene Bridges: Addition of 16-Electron Metal
 Carbonyl Fragments to the Dimolybdenum Compounds
 [Mo2Cp(\m-\k1:\k1,\h5-PC5H4)(CO)2L] and [Mo2Cp2(\m-PH)(CO)2L] (L =
 \h6-1,3,5-C6H3tBu3)&#x00A7;
;
_journal_issue 19
_journal_name_full Organometallics
_journal_page_first 4384
_journal_paper_doi 10.1021/om100529a
_journal_volume 29
_journal_year 2010
_chemical_compound_source 'synthesis as described'
_chemical_formula_moiety 'C35 H41 Mo2 O7 P1 W1'
_chemical_formula_sum 'C35 H41 Mo2 O7 P W'
_chemical_formula_weight 980.38
_chemical_name_systematic
;
 ?
;
_space_group_IT_number 14
_symmetry_cell_setting monoclinic
_symmetry_Int_Tables_number 14
_symmetry_space_group_name_Hall '-P 2ybc'
_symmetry_space_group_name_H-M 'P 1 21/c 1'
_atom_sites_solution_hydrogens geom
_atom_sites_solution_primary direct
_atom_sites_solution_secondary difmap
_audit_conform_dict_location ftp://ftp.iucr.org/pub/cif_core.dic
_audit_conform_dict_name cif_core.dic
_audit_conform_dict_version 2.4
_audit_creation_method 'WinGX routine CIF_UPDATE'
_cell_angle_alpha 90
_cell_angle_beta 110.3930(10)
_cell_angle_gamma 90
_cell_formula_units_Z 4
_cell_length_a 17.1750(6)
_cell_length_b 9.0235(4)
_cell_length_c 24.1271(9)
_cell_measurement_reflns_used 1859
_cell_measurement_temperature 100(2)
_cell_measurement_theta_max 26.37
_cell_measurement_theta_min 2.43
_cell_measurement_wavelength 0.71073
_cell_volume 3504.8(2)
_computing_cell_refinement 'BRUKER APEX'
_computing_data_collection 'BRUKER APEX'
_computing_molecular_graphics 'Ortep-3 for Windows (Farrugia, 1997)'
_computing_publication_material 'WinGX publication routines (Farrugia, 1999)'
_computing_structure_refinement 'SHELXL-97 (Sheldrick, 1997)'
_computing_structure_solution 'SIR-92 (Altomare, 1994)'
_diffrn_ambient_temperature 100.0(1)
_diffrn_measured_fraction_theta_full 0.998
_diffrn_measured_fraction_theta_max 0.998
_diffrn_measurement_device 'four-circle diffractometer'
_diffrn_measurement_device_type 'BRUKER APPEX-II CCD'
_diffrn_measurement_method 'omega/phi scans'
_diffrn_radiation_monochromator graphite
_diffrn_radiation_probe x-ray
_diffrn_radiation_source 'fine-focus sealed tube'
_diffrn_radiation_type MoK\a
_diffrn_radiation_wavelength 0.71073
_diffrn_reflns_av_R_equivalents 0.0673
_diffrn_reflns_av_unetI/netI 0.0614
_diffrn_reflns_limit_h_max 20
_diffrn_reflns_limit_h_min -21
_diffrn_reflns_limit_k_max 11
_diffrn_reflns_limit_k_min 0
_diffrn_reflns_limit_l_max 30
_diffrn_reflns_limit_l_min 0
_diffrn_reflns_number 28891
_diffrn_reflns_theta_full 26.42
_diffrn_reflns_theta_max 26.42
_diffrn_reflns_theta_min 1.8
_exptl_absorpt_coefficient_mu 4.07
_exptl_absorpt_correction_T_max 0.7416
_exptl_absorpt_correction_T_min 0.6113
_exptl_absorpt_correction_type multi-scan
_exptl_absorpt_process_details 'BRUKER Sadabs'
_exptl_crystal_colour black
_exptl_crystal_density_diffrn 1.858
_exptl_crystal_density_method 'not measured'
_exptl_crystal_description needle
_exptl_crystal_F_000 1920
_exptl_crystal_size_max 0.14
_exptl_crystal_size_mid 0.07
_exptl_crystal_size_min 0.06
_refine_diff_density_max 3.46
_refine_diff_density_min -1.038
_refine_diff_density_rms 0.177
_refine_ls_extinction_method none
_refine_ls_goodness_of_fit_ref 1.019
_refine_ls_hydrogen_treatment mixed
_refine_ls_matrix_type full
_refine_ls_number_parameters 428
_refine_ls_number_reflns 7197
_refine_ls_number_restraints 0
_refine_ls_restrained_S_all 1.019
_refine_ls_R_factor_all 0.061
_refine_ls_R_factor_gt 0.0381
_refine_ls_shift/su_max 0.001
_refine_ls_shift/su_mean 0
_refine_ls_structure_factor_coef Fsqd
_refine_ls_weighting_details 'calc w=1/[\s^2^(Fo^2^)+(0.0174P)^2^+12.6044P] where P=(Fo^2^+2Fc^2^)/3'
_refine_ls_weighting_scheme calc
_refine_ls_wR_factor_gt 0.0678
_refine_ls_wR_factor_ref 0.0756
_reflns_number_gt 5512
_reflns_number_total 7197
_reflns_threshold_expression >2\s(I)
_cod_data_source_file om100529a_si_002.cif
_cod_data_source_block compound6c
_cod_depositor_comments
;
The following automatic conversions were performed:
'_diffrn_radiation_monochromador' tag replaced with
'_diffrn_radiation_monochromator'.

Automatic conversion script
Id: cif_correct_tags 1440 2010-10-19 06:21:57Z saulius 
;
_cod_database_code 4066576

loop_
_symmetry_equiv_pos_as_xyz
'x, y, z'
'-x, y+1/2, -z+1/2'
'-x, -y, -z'
'x, -y-1/2, z-1/2'

loop_
_atom_site_label
_atom_site_type_symbol
_atom_site_fract_x
_atom_site_fract_y
_atom_site_fract_z
_atom_site_U_iso_or_equiv
_atom_site_adp_type
_atom_site_occupancy
_atom_site_symmetry_multiplicity
_atom_site_calc_flag
_atom_site_refinement_flags
Mo1 Mo 0.14891(3) 0.22305(6) 0.22762(2) 0.01737(13) Uani 1 1 d .
Mo2 Mo 0.25718(3) -0.00487(6) 0.09710(2) 0.01191(11) Uani 1 1 d .
W1 W 0.343404(14) 0.19360(3) 0.290456(10) 0.01482(7) Uani 1 1 d .
P1 P 0.24933(8) 0.17938(18) 0.17824(6) 0.0126(3) Uani 1 1 d .
O1 O 0.1467(3) -0.0359(6) 0.3109(2) 0.0381(13) Uani 1 1 d .
O2 O 0.0387(3) -0.0089(6) 0.14165(19) 0.0327(12) Uani 1 1 d .
O3 O 0.4991(3) 0.2238(5) 0.40651(18) 0.0281(11) Uani 1 1 d .
O4 O 0.4886(3) 0.0978(7) 0.2457(2) 0.0447(15) Uani 1 1 d .
O5 O 0.3286(3) -0.1457(5) 0.3209(2) 0.0298(11) Uani 1 1 d .
O6 O 0.2583(3) 0.2484(5) 0.38696(19) 0.0273(11) Uani 1 1 d .
O7 O 0.3426(3) 0.5354(5) 0.2560(2) 0.0298(11) Uani 1 1 d .
C1 C 0.1484(4) 0.0615(8) 0.2790(3) 0.0250(15) Uani 1 1 d .
C2 C 0.0828(4) 0.0779(8) 0.1732(3) 0.0240(15) Uani 1 1 d .
C3 C 0.4417(4) 0.2153(7) 0.3642(3) 0.0198(14) Uani 1 1 d .
C4 C 0.4329(4) 0.1361(8) 0.2578(3) 0.0263(16) Uani 1 1 d .
C5 C 0.3319(3) -0.0242(8) 0.3083(3) 0.0203(14) Uani 1 1 d .
C6 C 0.2821(4) 0.2331(7) 0.3480(3) 0.0205(14) Uani 1 1 d .
C7 C 0.3450(4) 0.4138(8) 0.2680(3) 0.0220(14) Uani 1 1 d .
C8 C 0.0507(4) 0.3978(8) 0.1768(3) 0.0319(17) Uani 1 1 d .
H8 H 0.0191 0.3817 0.1373 0.038 Uiso 1 1 calc R
C9 C 0.1259(4) 0.4770(8) 0.1981(3) 0.0271(16) Uani 1 1 d .
H9 H 0.1527 0.5223 0.1751 0.033 Uiso 1 1 calc R
C10 C 0.1528(4) 0.4756(7) 0.2593(3) 0.0249(15) Uani 1 1 d .
H10 H 0.2009 0.5207 0.2844 0.03 Uiso 1 1 calc R
C11 C 0.0956(4) 0.3949(9) 0.2775(3) 0.0343(18) Uani 1 1 d .
H11 H 0.0996 0.3768 0.3163 0.041 Uiso 1 1 calc R
C12 C 0.0315(4) 0.3466(8) 0.2264(3) 0.0333(18) Uani 1 1 d .
H12 H -0.0148 0.2916 0.2253 0.04 Uiso 1 1 calc R
C13 C 0.3209(4) -0.1612(7) 0.1768(3) 0.0213(14) Uani 1 1 d .
H13 H 0.3691 -0.1337 0.2074 0.026 Uiso 1 1 calc R
C14 C 0.2377(4) -0.1364(7) 0.1742(2) 0.0189(13) Uani 1 1 d .
H14 H 0.2225 -0.0899 0.2033 0.023 Uiso 1 1 calc R
C15 C 0.1828(4) -0.1925(7) 0.1213(3) 0.0241(14) Uani 1 1 d .
H15 H 0.1251 -0.1909 0.1088 0.029 Uiso 1 1 calc R
C16 C 0.2324(4) -0.2528(7) 0.0903(3) 0.0261(16) Uani 1 1 d .
H16 H 0.2125 -0.297 0.0531 0.031 Uiso 1 1 calc R
C17 C 0.3164(4) -0.2340(7) 0.1253(3) 0.0266(16) Uani 1 1 d .
H17 H 0.3615 -0.2653 0.1155 0.032 Uiso 1 1 calc R
C18 C 0.3297(3) -0.0005(6) 0.0351(2) 0.0126(12) Uani 1 1 d .
H18 H 0.3758 -0.061 0.0413 0.015 Uiso 1 1 calc R
C19 C 0.2492(3) -0.0545(6) -0.0008(2) 0.0132(12) Uani 1 1 d .
C20 C 0.1789(3) 0.0250(6) 0.0004(2) 0.0121(12) Uani 1 1 d .
H20 H 0.1268 -0.0187 -0.0157 0.015 Uiso 1 1 calc R
C21 C 0.1850(3) 0.1689(6) 0.0250(2) 0.0136(12) Uani 1 1 d .
C22 C 0.2673(3) 0.2217(7) 0.0542(2) 0.0146(13) Uani 1 1 d .
H22 H 0.2731 0.317 0.0698 0.018 Uiso 1 1 calc R
C23 C 0.3409(3) 0.1419(6) 0.0614(2) 0.0134(12) Uani 1 1 d .
C24 C 0.2415(3) -0.1850(7) -0.0437(2) 0.0165(13) Uani 1 1 d .
C25 C 0.1543(4) -0.2502(8) -0.0680(3) 0.0322(17) Uani 1 1 d .
H25A H 0.1158 -0.1748 -0.0888 0.048 Uiso 1 1 calc R
H25B H 0.1389 -0.2869 -0.0359 0.048 Uiso 1 1 calc R
H25C H 0.1533 -0.33 -0.0945 0.048 Uiso 1 1 calc R
C26 C 0.3054(4) -0.3107(7) -0.0202(3) 0.0241(14) Uani 1 1 d .
H26A H 0.2914 -0.3674 0.0087 0.036 Uiso 1 1 calc R
H26B H 0.3598 -0.269 -0.0024 0.036 Uiso 1 1 calc R
H26C H 0.3046 -0.3741 -0.0524 0.036 Uiso 1 1 calc R
C27 C 0.2596(5) -0.1151(8) -0.0955(3) 0.0355(18) Uani 1 1 d .
H27A H 0.2511 -0.1874 -0.1263 0.053 Uiso 1 1 calc R
H27B H 0.3161 -0.0813 -0.0825 0.053 Uiso 1 1 calc R
H27C H 0.2229 -0.0327 -0.1104 0.053 Uiso 1 1 calc R
C28 C 0.1088(3) 0.2700(6) 0.0076(2) 0.0146(13) Uani 1 1 d .
C29 C 0.0934(4) 0.3202(8) -0.0559(3) 0.0308(17) Uani 1 1 d .
H29A H 0.1423 0.3679 -0.0579 0.046 Uiso 1 1 calc R
H29B H 0.0477 0.3885 -0.0681 0.046 Uiso 1 1 calc R
H29C H 0.0805 0.2356 -0.0817 0.046 Uiso 1 1 calc R
C30 C 0.0320(3) 0.1909(7) 0.0095(3) 0.0262(15) Uani 1 1 d .
H30A H 0.0188 0.1102 -0.0181 0.039 Uiso 1 1 calc R
H30B H -0.0137 0.2591 -0.0007 0.039 Uiso 1 1 calc R
H30C H 0.0423 0.1532 0.0486 0.039 Uiso 1 1 calc R
C31 C 0.1237(4) 0.4057(7) 0.0472(3) 0.0281(16) Uani 1 1 d .
H31A H 0.1337 0.3753 0.0872 0.042 Uiso 1 1 calc R
H31B H 0.0756 0.4687 0.034 0.042 Uiso 1 1 calc R
H31C H 0.171 0.4591 0.0453 0.042 Uiso 1 1 calc R
C32 C 0.4266(3) 0.2160(7) 0.0828(2) 0.0166(13) Uani 1 1 d .
C33 C 0.4311(4) 0.3404(7) 0.1267(3) 0.0209(14) Uani 1 1 d .
H33A H 0.4201 0.301 0.1602 0.031 Uiso 1 1 calc R
H33B H 0.3904 0.4147 0.1079 0.031 Uiso 1 1 calc R
H33C H 0.4855 0.384 0.1396 0.031 Uiso 1 1 calc R
C34 C 0.4956(3) 0.1033(7) 0.1112(3) 0.0226(14) Uani 1 1 d .
H34A H 0.4833 0.0497 0.1415 0.034 Uiso 1 1 calc R
H34B H 0.5476 0.1542 0.1283 0.034 Uiso 1 1 calc R
H34C H 0.4993 0.0353 0.0816 0.034 Uiso 1 1 calc R
C35 C 0.4388(4) 0.2826(8) 0.0276(3) 0.0318(17) Uani 1 1 d .
H35A H 0.4909 0.3341 0.039 0.048 Uiso 1 1 calc R
H35B H 0.3944 0.3506 0.0088 0.048 Uiso 1 1 calc R
H35C H 0.4385 0.2045 0.0005 0.048 Uiso 1 1 calc R
H1 H 0.266(3) 0.303(6) 0.166(2) 0.008(13) Uiso 1 1 d .

loop_
_atom_site_aniso_label
_atom_site_aniso_U_11
_atom_site_aniso_U_22
_atom_site_aniso_U_33
_atom_site_aniso_U_23
_atom_site_aniso_U_13
_atom_site_aniso_U_12
Mo1 0.0091(2) 0.0266(3) 0.0165(3) -0.0020(2) 0.0045(2) -0.0001(2)
Mo2 0.0132(2) 0.0107(3) 0.0109(2) 0.0003(2) 0.0031(2) -0.00190(19)
W1 0.01173(12) 0.01744(13) 0.01353(12) -0.00015(11) 0.00217(9) -0.00084(10)
P1 0.0107(7) 0.0150(8) 0.0111(7) -0.0002(7) 0.0024(6) -0.0018(6)
O1 0.023(3) 0.050(4) 0.036(3) 0.017(3) 0.003(2) -0.013(2)
O2 0.024(3) 0.046(3) 0.026(3) -0.009(2) 0.006(2) -0.015(2)
O3 0.019(2) 0.037(3) 0.020(2) -0.002(2) -0.004(2) -0.001(2)
O4 0.024(3) 0.085(5) 0.027(3) -0.002(3) 0.012(2) 0.014(3)
O5 0.033(3) 0.025(3) 0.034(3) 0.008(2) 0.015(2) 0.005(2)
O6 0.026(2) 0.035(3) 0.020(2) -0.002(2) 0.006(2) 0.008(2)
O7 0.031(3) 0.019(3) 0.034(3) 0.004(2) 0.004(2) -0.004(2)
C1 0.012(3) 0.034(4) 0.028(4) -0.006(3) 0.006(3) -0.005(3)
C2 0.017(3) 0.032(4) 0.024(4) 0.004(3) 0.009(3) -0.003(3)
C3 0.021(3) 0.022(4) 0.019(3) 0.000(3) 0.010(3) 0.000(3)
C4 0.024(4) 0.041(5) 0.012(3) 0.000(3) 0.004(3) 0.000(3)
C5 0.011(3) 0.031(4) 0.017(3) -0.002(3) 0.002(3) 0.002(3)
C6 0.021(3) 0.016(4) 0.020(3) -0.005(3) 0.002(3) 0.003(3)
C7 0.019(3) 0.026(4) 0.016(3) -0.002(3) 0.000(3) -0.004(3)
C8 0.019(3) 0.038(5) 0.025(4) 0.005(3) -0.009(3) 0.011(3)
C9 0.034(4) 0.030(4) 0.017(3) 0.007(3) 0.008(3) 0.012(3)
C10 0.025(3) 0.021(4) 0.026(4) -0.007(3) 0.004(3) 0.005(3)
C11 0.027(4) 0.051(5) 0.030(4) 0.006(4) 0.017(3) 0.021(4)
C12 0.014(3) 0.036(5) 0.052(5) 0.003(4) 0.014(3) 0.010(3)
C13 0.031(4) 0.013(3) 0.018(3) 0.007(3) 0.007(3) 0.003(3)
C14 0.033(4) 0.013(3) 0.011(3) 0.002(3) 0.008(3) -0.005(3)
C15 0.028(3) 0.019(4) 0.027(3) -0.001(3) 0.012(3) -0.008(3)
C16 0.055(5) 0.012(3) 0.011(3) -0.001(3) 0.011(3) -0.012(3)
C17 0.045(4) 0.010(3) 0.032(4) 0.004(3) 0.022(3) 0.007(3)
C18 0.012(3) 0.012(3) 0.011(3) 0.005(2) 0.001(2) 0.006(2)
C19 0.021(3) 0.013(3) 0.007(3) 0.001(2) 0.006(2) -0.001(2)
C20 0.013(3) 0.014(3) 0.009(3) 0.001(2) 0.003(2) -0.001(2)
C21 0.018(3) 0.010(3) 0.013(3) 0.001(2) 0.007(2) -0.002(2)
C22 0.013(3) 0.015(3) 0.014(3) 0.005(2) 0.003(2) -0.002(2)
C23 0.018(3) 0.014(3) 0.007(3) 0.002(2) 0.002(2) -0.006(2)
C24 0.017(3) 0.019(3) 0.013(3) -0.002(3) 0.005(2) 0.004(3)
C25 0.026(4) 0.037(4) 0.028(4) -0.019(3) 0.002(3) 0.002(3)
C26 0.022(3) 0.020(4) 0.024(3) -0.003(3) 0.001(3) 0.006(3)
C27 0.069(5) 0.023(4) 0.020(4) -0.001(3) 0.021(4) 0.002(4)
C28 0.014(3) 0.011(3) 0.016(3) 0.000(2) 0.002(2) 0.001(2)
C29 0.027(4) 0.045(5) 0.020(3) 0.007(3) 0.006(3) 0.012(3)
C30 0.019(3) 0.015(3) 0.045(4) -0.001(3) 0.012(3) 0.008(3)
C31 0.023(3) 0.020(4) 0.030(4) -0.005(3) -0.004(3) 0.004(3)
C32 0.012(3) 0.020(4) 0.016(3) -0.001(3) 0.002(2) -0.003(2)
C33 0.016(3) 0.015(3) 0.028(3) -0.003(3) 0.004(3) -0.006(2)
C34 0.015(3) 0.022(4) 0.026(3) -0.010(3) 0.002(3) -0.003(3)
C35 0.022(3) 0.041(5) 0.031(4) 0.007(4) 0.008(3) -0.011(3)

loop_
_atom_type_symbol
_atom_type_description
_atom_type_scat_dispersion_real
_atom_type_scat_dispersion_imag
_atom_type_scat_source
C C 0.0033 0.0016 'International Tables Vol C Tables 4.2.6.8 and 6.1.1.4'
H H 0 0 'International Tables Vol C Tables 4.2.6.8 and 6.1.1.4'
O O 0.0106 0.006 'International Tables Vol C Tables 4.2.6.8 and 6.1.1.4'
P P 0.1023 0.0942 'International Tables Vol C Tables 4.2.6.8 and 6.1.1.4'
Mo Mo -1.6832 0.6857 'International Tables Vol C Tables 4.2.6.8 and 6.1.1.4'
W W -0.849 6.8722 'International Tables Vol C Tables 4.2.6.8 and 6.1.1.4'

loop_
_geom_angle_atom_site_label_1
_geom_angle_atom_site_label_2
_geom_angle_atom_site_label_3
_geom_angle
C1 Mo1 C2 77.8(3)
C1 Mo1 C12 100.1(3)
C2 Mo1 C12 90.9(3)
C1 Mo1 C8 133.8(2)
C2 Mo1 C8 87.4(3)
C12 Mo1 C8 35.9(2)
C1 Mo1 C11 94.6(3)
C2 Mo1 C11 124.1(2)
C12 Mo1 C11 35.3(2)
C8 Mo1 C11 58.5(2)
C1 Mo1 C9 152.2(2)
C2 Mo1 C9 116.9(2)
C12 Mo1 C9 58.5(2)
C8 Mo1 C9 34.7(2)
C11 Mo1 C9 57.6(2)
C1 Mo1 C10 121.5(2)
C2 Mo1 C10 144.1(2)
C12 Mo1 C10 57.9(2)
C8 Mo1 C10 57.1(2)
C11 Mo1 C10 34.6(2)
C9 Mo1 C10 33.6(2)
C1 Mo1 P1 110.84(19)
C2 Mo1 P1 84.63(18)
C12 Mo1 P1 146.90(19)
C8 Mo1 P1 110.99(17)
C11 Mo1 P1 145.81(19)
C9 Mo1 P1 94.63(16)
C10 Mo1 P1 111.25(16)
C1 Mo1 W1 82.40(17)
C2 Mo1 W1 123.00(19)
C12 Mo1 W1 145.42(19)
C8 Mo1 W1 139.61(18)
C11 Mo1 W1 110.30(17)
C9 Mo1 W1 105.11(16)
C10 Mo1 W1 91.12(15)
P1 Mo1 W1 54.09(3)
C18 Mo2 C20 65.25(18)
C18 Mo2 C16 95.8(2)
C20 Mo2 C16 90.8(2)
C18 Mo2 C17 85.6(2)
C20 Mo2 C17 117.0(2)
C16 Mo2 C17 35.8(2)
C18 Mo2 C15 131.4(2)
C20 Mo2 C15 99.5(2)
C16 Mo2 C15 36.1(2)
C17 Mo2 C15 59.6(2)
C18 Mo2 C22 62.9(2)
C20 Mo2 C22 63.0(2)
C16 Mo2 C22 151.0(2)
C17 Mo2 C22 145.9(2)
C15 Mo2 C22 152.7(2)
C18 Mo2 C14 143.7(2)
C20 Mo2 C14 133.2(2)
C16 Mo2 C14 58.7(2)
C17 Mo2 C14 58.5(2)
C15 Mo2 C14 34.9(2)
C22 Mo2 C14 149.1(2)
C18 Mo2 C13 110.4(2)
C20 Mo2 C13 149.5(2)
C16 Mo2 C13 59.1(2)
C17 Mo2 C13 34.8(2)
C15 Mo2 C13 59.3(2)
C22 Mo2 C13 144.5(2)
C14 Mo2 C13 35.7(2)
C18 Mo2 C23 35.94(19)
C20 Mo2 C23 76.86(19)
C16 Mo2 C23 131.1(2)
C17 Mo2 C23 110.7(2)
C15 Mo2 C23 167.2(2)
C22 Mo2 C23 35.32(19)
C14 Mo2 C23 149.8(2)
C13 Mo2 C23 118.5(2)
C18 Mo2 C21 76.61(19)
C20 Mo2 C21 35.69(19)
C16 Mo2 C21 124.5(2)
C17 Mo2 C21 152.1(2)
C15 Mo2 C21 118.7(2)
C22 Mo2 C21 35.47(18)
C14 Mo2 C21 138.3(2)
C13 Mo2 C21 172.3(2)
C23 Mo2 C21 65.27(19)
C18 Mo2 C19 36.14(18)
C20 Mo2 C19 35.49(18)
C16 Mo2 C19 78.3(2)
C17 Mo2 C19 89.5(2)
C15 Mo2 C19 105.6(2)
C22 Mo2 C19 73.0(2)
C14 Mo2 C19 136.8(2)
C13 Mo2 C19 123.9(2)
C23 Mo2 C19 64.26(19)
C21 Mo2 C19 63.54(19)
C18 Mo2 P1 132.20(15)
C20 Mo2 P1 122.00(14)
C16 Mo2 P1 128.66(16)
C17 Mo2 P1 118.96(16)
C15 Mo2 P1 95.70(16)
C22 Mo2 P1 78.77(15)
C14 Mo2 P1 70.45(15)
C13 Mo2 P1 84.17(15)
C23 Mo2 P1 96.62(14)
C21 Mo2 P1 88.74(14)
C19 Mo2 P1 150.69(15)
C3 W1 C4 81.4(2)
C3 W1 C5 91.2(2)
C4 W1 C5 88.8(3)
C3 W1 C6 81.6(2)
C4 W1 C6 161.7(2)
C5 W1 C6 85.0(2)
C3 W1 C7 93.2(2)
C4 W1 C7 93.6(3)
C5 W1 C7 175.3(2)
C6 W1 C7 93.9(2)
C3 W1 P1 162.03(16)
C4 W1 P1 82.21(17)
C5 W1 P1 95.80(17)
C6 W1 P1 115.49(17)
C7 W1 P1 80.55(17)
C3 W1 Mo1 147.74(16)
C4 W1 Mo1 130.84(17)
C5 W1 Mo1 91.05(16)
C6 W1 Mo1 66.59(16)
C7 W1 Mo1 84.35(16)
P1 W1 Mo1 48.91(3)
Mo1 P1 Mo2 134.28(6)
Mo1 P1 W1 77.00(4)
Mo2 P1 W1 129.08(6)
Mo1 P1 H1 104(2)
Mo2 P1 H1 109(2)
W1 P1 H1 96(2)
O1 C1 Mo1 178.4(6)
O2 C2 Mo1 175.7(5)
O3 C3 W1 178.1(6)
O4 C4 W1 172.2(5)
O5 C5 W1 176.7(6)
O6 C6 W1 169.7(5)
O7 C7 W1 176.9(5)
C9 C8 C12 108.1(6)
C9 C8 Mo1 75.4(4)
C12 C8 Mo1 71.0(4)
C9 C8 H8 126
C12 C8 H8 126
Mo1 C8 H8 119.5
C10 C9 C8 107.9(6)
C10 C9 Mo1 73.4(4)
C8 C9 Mo1 70.0(4)
C10 C9 H9 126.1
C8 C9 H9 126.1
Mo1 C9 H9 122.2
C9 C10 C11 109.0(6)
C9 C10 Mo1 72.9(4)
C11 C10 Mo1 70.3(4)
C9 C10 H10 125.5
C11 C10 H10 125.5
Mo1 C10 H10 122.9
C12 C11 C10 107.8(6)
C12 C11 Mo1 70.8(4)
C10 C11 Mo1 75.1(4)
C12 C11 H11 126.1
C10 C11 H11 126.1
Mo1 C11 H11 119.8
C11 C12 C8 107.2(6)
C11 C12 Mo1 73.9(3)
C8 C12 Mo1 73.0(3)
C11 C12 H12 126.4
C8 C12 H12 126.4
Mo1 C12 H12 118.7
C17 C13 C14 107.1(6)
C17 C13 Mo2 71.5(4)
C14 C13 Mo2 72.1(3)
C17 C13 H13 126.5
C14 C13 H13 126.5
Mo2 C13 H13 121.7
C15 C14 C13 109.4(5)
C15 C14 Mo2 72.1(3)
C13 C14 Mo2 72.2(3)
C15 C14 H14 125.3
C13 C14 H14 125.3
Mo2 C14 H14 122
C14 C15 C16 106.5(5)
C14 C15 Mo2 73.0(3)
C16 C15 Mo2 70.3(3)
C14 C15 H15 126.8
C16 C15 H15 126.8
Mo2 C15 H15 121.7
C17 C16 C15 108.3(5)
C17 C16 Mo2 73.2(4)
C15 C16 Mo2 73.6(4)
C17 C16 H16 125.9
C15 C16 H16 125.9
Mo2 C16 H16 119.3
C13 C17 C16 108.8(6)
C13 C17 Mo2 73.7(3)
C16 C17 Mo2 71.0(4)
C13 C17 H17 125.6
C16 C17 H17 125.6
Mo2 C17 H17 121.3
C23 C18 C19 122.0(5)
C23 C18 Mo2 74.9(3)
C19 C18 Mo2 75.9(3)
C23 C18 H18 119
C19 C18 H18 119
Mo2 C18 H18 121.3
C20 C19 C18 117.8(5)
C20 C19 C24 121.7(5)
C18 C19 C24 120.2(5)
C20 C19 Mo2 68.7(3)
C18 C19 Mo2 68.0(3)
C24 C19 Mo2 141.0(4)
C19 C20 C21 122.3(5)
C19 C20 Mo2 75.8(3)
C21 C20 Mo2 75.3(3)
C19 C20 H20 118.8
C21 C20 H20 118.8
Mo2 C20 H20 121.2
C20 C21 C22 115.4(5)
C20 C21 C28 120.1(5)
C22 C21 C28 122.9(5)
C20 C21 Mo2 69.0(3)
C22 C21 Mo2 71.4(3)
C28 C21 Mo2 141.5(4)
C23 C22 C21 125.6(5)
C23 C22 Mo2 72.5(3)
C21 C22 Mo2 73.1(3)
C23 C22 H22 117.2
C21 C22 H22 117.2
Mo2 C22 H22 130.3
C22 C23 C18 115.5(5)
C22 C23 C32 122.2(5)
C18 C23 C32 120.8(5)
C22 C23 Mo2 72.2(3)
C18 C23 Mo2 69.2(3)
C32 C23 Mo2 140.1(4)
C25 C24 C27 107.3(5)
C25 C24 C26 109.6(5)
C27 C24 C26 106.5(5)
C25 C24 C19 113.3(5)
C27 C24 C19 103.9(5)
C26 C24 C19 115.6(5)
C24 C25 H25A 109.5
C24 C25 H25B 109.5
H25A C25 H25B 109.5
C24 C25 H25C 109.5
H25A C25 H25C 109.5
H25B C25 H25C 109.5
C24 C26 H26A 109.5
C24 C26 H26B 109.5
H26A C26 H26B 109.5
C24 C26 H26C 109.5
H26A C26 H26C 109.5
H26B C26 H26C 109.5
C24 C27 H27A 109.5
C24 C27 H27B 109.5
H27A C27 H27B 109.5
C24 C27 H27C 109.5
H27A C27 H27C 109.5
H27B C27 H27C 109.5
C30 C28 C31 108.5(5)
C30 C28 C21 112.4(5)
C31 C28 C21 111.6(5)
C30 C28 C29 108.7(5)
C31 C28 C29 108.9(5)
C21 C28 C29 106.5(5)
C28 C29 H29A 109.5
C28 C29 H29B 109.5
H29A C29 H29B 109.5
C28 C29 H29C 109.5
H29A C29 H29C 109.5
H29B C29 H29C 109.5
C28 C30 H30A 109.5
C28 C30 H30B 109.5
H30A C30 H30B 109.5
C28 C30 H30C 109.5
H30A C30 H30C 109.5
H30B C30 H30C 109.5
C28 C31 H31A 109.5
C28 C31 H31B 109.5
H31A C31 H31B 109.5
C28 C31 H31C 109.5
H31A C31 H31C 109.5
H31B C31 H31C 109.5
C33 C32 C34 109.6(5)
C33 C32 C23 111.4(5)
C34 C32 C23 111.3(5)
C33 C32 C35 108.9(5)
C34 C32 C35 109.2(5)
C23 C32 C35 106.4(5)
C32 C33 H33A 109.5
C32 C33 H33B 109.5
H33A C33 H33B 109.5
C32 C33 H33C 109.5
H33A C33 H33C 109.5
H33B C33 H33C 109.5
C32 C34 H34A 109.5
C32 C34 H34B 109.5
H34A C34 H34B 109.5
C32 C34 H34C 109.5
H34A C34 H34C 109.5
H34B C34 H34C 109.5
C32 C35 H35A 109.5
C32 C35 H35B 109.5
H35A C35 H35B 109.5
C32 C35 H35C 109.5
H35A C35 H35C 109.5
H35B C35 H35C 109.5

loop_
_geom_bond_atom_site_label_1
_geom_bond_atom_site_label_2
_geom_bond_distance
Mo1 C1 1.916(7)
Mo1 C2 1.921(7)
Mo1 C12 2.296(6)
Mo1 C8 2.322(6)
Mo1 C11 2.336(6)
Mo1 C9 2.392(7)
Mo1 C10 2.398(6)
Mo1 P1 2.4457(14)
Mo1 W1 3.1620(5)
Mo2 C18 2.255(5)
Mo2 C20 2.268(5)
Mo2 C16 2.272(6)
Mo2 C17 2.300(6)
Mo2 C15 2.315(6)
Mo2 C22 2.326(6)
Mo2 C14 2.327(6)
Mo2 C13 2.328(6)
Mo2 C23 2.330(5)
Mo2 C21 2.349(6)
Mo2 C19 2.360(5)
Mo2 P1 2.6074(16)
W1 C3 1.990(6)
W1 C4 2.024(6)
W1 C5 2.036(7)
W1 C6 2.044(6)
W1 C7 2.062(7)
W1 P1 2.6284(14)
P1 H1 1.22(5)
O1 C1 1.175(8)
O2 C2 1.168(7)
O3 C3 1.149(7)
O4 C4 1.146(7)
O5 C5 1.144(7)
O6 C6 1.157(7)
O7 C7 1.132(8)
C8 C9 1.407(9)
C8 C12 1.425(9)
C8 H8 0.93
C9 C10 1.385(8)
C9 H9 0.93
C10 C11 1.410(9)
C10 H10 0.93
C11 C12 1.405(9)
C11 H11 0.93
C12 H12 0.93
C13 C17 1.384(8)
C13 C14 1.426(8)
C13 H13 0.93
C14 C15 1.391(8)
C14 H14 0.93
C15 C16 1.424(9)
C15 H15 0.93
C16 C17 1.406(9)
C16 H16 0.93
C17 H17 0.93
C18 C23 1.416(8)
C18 C19 1.435(7)
C18 H18 0.93
C19 C20 1.413(7)
C19 C24 1.543(8)
C20 C21 1.417(8)
C20 H20 0.93
C21 C22 1.424(7)
C21 C28 1.528(8)
C22 C23 1.413(8)
C22 H22 0.93
C23 C32 1.533(7)
C24 C25 1.523(8)
C24 C27 1.526(8)
C24 C26 1.542(8)
C25 H25A 0.96
C25 H25B 0.96
C25 H25C 0.96
C26 H26A 0.96
C26 H26B 0.96
C26 H26C 0.96
C27 H27A 0.96
C27 H27B 0.96
C27 H27C 0.96
C28 C30 1.516(8)
C28 C31 1.518(8)
C28 C29 1.531(8)
C29 H29A 0.96
C29 H29B 0.96
C29 H29C 0.96
C30 H30A 0.96
C30 H30B 0.96
C30 H30C 0.96
C31 H31A 0.96
C31 H31B 0.96
C31 H31C 0.96
C32 C33 1.526(8)
C32 C34 1.530(8)
C32 C35 1.541(8)
C33 H33A 0.96
C33 H33B 0.96
C33 H33C 0.96
C34 H34A 0.96
C34 H34B 0.96
C34 H34C 0.96
C35 H35A 0.96
C35 H35B 0.96
C35 H35C 0.96
